data_4023387
loop_
_publ_author_name
'Huan-Huan Zhang'
'Xiu-Qin Hu'
'Xiao Wang'
'Yong-Chun Luo'
'Peng-Fei Xu'

_publ_section_title
;
 A Convenient Route to Enantiopure 3-Aryl-2,3-diaminopropanoic Acids
 by Diastereoselective Mannich Reaction of Camphor-Based Tricyclic
 Iminolactone with Imines
;
_journal_name_full 'Journal of Organic Chemistry'
_journal_page_first 3634
_journal_page_last 3637
_journal_paper_doi 10.1021/jo8001408
_journal_volume 73
_journal_year 2008
_chemical_formula_sum 'C25 H34 N2 O4'
_chemical_formula_weight 426.54
_chemical_name_systematic
; 
 ? 
;
_space_group_IT_number 19
_symmetry_cell_setting orthorhombic
_symmetry_space_group_name_Hall 'P 2ac 2ab'
_symmetry_space_group_name_H-M 'P 21 21 21'
_atom_sites_solution_hydrogens geom
_atom_sites_solution_primary direct
_atom_sites_solution_secondary difmap
_audit_creation_method SHELXL-97
_cell_angle_alpha 90.00
_cell_angle_beta 90.00
_cell_angle_gamma 90.00
_cell_formula_units_Z 4
_cell_length_a 10.0109(7)
_cell_length_b 12.1078(9)
_cell_length_c 20.4358(15)
_cell_measurement_reflns_used 4980
_cell_measurement_temperature 273(2)
_cell_measurement_theta_max 23.51
_cell_measurement_theta_min 2.27
_cell_volume 2477.0(3)
_computing_structure_refinement 'SHELXL-97 (Sheldrick, 1997)'
_computing_structure_solution 'SHELXS-97 (Sheldrick, 1990)'
_diffrn_ambient_temperature 273(2)
_diffrn_measured_fraction_theta_full 0.999
_diffrn_measured_fraction_theta_max 0.999
_diffrn_radiation_monochromator graphite
_diffrn_radiation_source 'fine-focus sealed tube'
_diffrn_radiation_type MoK\a
_diffrn_radiation_wavelength 0.71073
_diffrn_reflns_av_R_equivalents 0.0247
_diffrn_reflns_av_sigmaI/netI 0.0275
_diffrn_reflns_limit_h_max 12
_diffrn_reflns_limit_h_min -11
_diffrn_reflns_limit_k_max 14
_diffrn_reflns_limit_k_min -12
_diffrn_reflns_limit_l_max 22
_diffrn_reflns_limit_l_min -24
_diffrn_reflns_number 13080
_diffrn_reflns_theta_full 25.50
_diffrn_reflns_theta_max 25.50
_diffrn_reflns_theta_min 1.96
_exptl_absorpt_coefficient_mu 0.077
_exptl_absorpt_correction_type none
_exptl_crystal_colour colorless
_exptl_crystal_density_diffrn 1.144
_exptl_crystal_density_meas 0
_exptl_crystal_density_method 'not measured'
_exptl_crystal_description block
_exptl_crystal_F_000 920
_refine_diff_density_max 0.109
_refine_diff_density_min -0.111
_refine_diff_density_rms 0.024
_refine_ls_abs_structure_details 'Flack H D (1983), Acta Cryst. A39, 876-881'
_refine_ls_abs_structure_Flack -0.9(10)
_refine_ls_extinction_coef 0.0075(13)
_refine_ls_extinction_expression Fc^*^=kFc[1+0.001xFc^2^\l^3^/sin(2\q)]^-1/4^
_refine_ls_extinction_method SHELXL
_refine_ls_goodness_of_fit_ref 1.073
_refine_ls_hydrogen_treatment constr
_refine_ls_matrix_type full
_refine_ls_number_parameters 288
_refine_ls_number_reflns 4608
_refine_ls_number_restraints 0
_refine_ls_restrained_S_all 1.073
_refine_ls_R_factor_all 0.0500
_refine_ls_R_factor_gt 0.0373
_refine_ls_shift/su_max 0.000
_refine_ls_shift/su_mean 0.000
_refine_ls_structure_factor_coef Fsqd
_refine_ls_weighting_details 'calc w=1/[\s^2^(Fo^2^)+(0.0613P)^2^+0.0000P] where P=(Fo^2^+2Fc^2^)/3'
_refine_ls_weighting_scheme calc
_refine_ls_wR_factor_gt 0.0968
_refine_ls_wR_factor_ref 0.1053
_reflns_number_gt 3756
_reflns_number_total 4608
_reflns_threshold_expression >2sigma(I)
_cod_data_source_file jo8001408-File005.cif
_cod_data_source_block 3j
_cod_depositor_comments
;
The following automatic conversions were performed:
'_symmetry_cell_setting' value 'Orthorhombic' changed to 'orthorhombic'
according to '/home/saulius/struct/CIF-dictionaries/cif_core.dic'
dictionary named 'cif_core.dic' version 2.4.1 from 2010-06-29.

Automatic conversion script
Id: cif_fix_enum 1527 2010-12-29 10:47:43Z saulius 
;
_cod_database_code 4023387

loop_
_symmetry_equiv_pos_as_xyz
'x, y, z'
'-x+1/2, -y, z+1/2'
'-x, y+1/2, -z+1/2'
'x+1/2, -y+1/2, -z'

loop_
_atom_site_label
_atom_site_type_symbol
_atom_site_fract_x
_atom_site_fract_y
_atom_site_fract_z
_atom_site_U_iso_or_equiv
_atom_site_adp_type
_atom_site_occupancy
_atom_site_symmetry_multiplicity
_atom_site_calc_flag
_atom_site_refinement_flags
_atom_site_disorder_assembly
_atom_site_disorder_group
O2 O 0.42551(14) 0.33154(10) 0.07678(5) 0.0605(4) Uani 1 1 d . . .
C4 C 0.09665(17) 0.34279(15) 0.14279(7) 0.0487(4) Uani 1 1 d . . .
N1 N 0.35390(16) 0.43928(12) 0.19524(7) 0.0534(4) Uani 1 1 d . . .
O4 O -0.10474(15) 0.57507(12) 0.13368(7) 0.0698(4) Uani 1 1 d . . .
C3 C 0.09895(17) 0.28994(15) 0.20325(8) 0.0506(4) Uani 1 1 d . . .
H3 H 0.1168 0.3307 0.2408 0.061 Uiso 1 1 calc R . .
C16 C 0.40475(17) 0.34378(13) 0.19500(8) 0.0452(4) Uani 1 1 d . . .
O3 O -0.06670(14) 0.61409(12) 0.02659(6) 0.0695(4) Uani 1 1 d . . .
O1 O 0.33765(16) 0.46662(12) 0.01986(6) 0.0773(4) Uani 1 1 d . . .
C8 C 0.13871(18) 0.46173(14) 0.13714(8) 0.0506(4) Uani 1 1 d . . .
H8 H 0.1086 0.4997 0.1768 0.061 Uiso 1 1 calc R . .
C15 C 0.35127(19) 0.42316(16) 0.07233(9) 0.0548(5) Uani 1 1 d . . .
C20 C 0.43879(19) 0.17945(15) 0.26324(9) 0.0576(5) Uani 1 1 d . . .
H20A H 0.4844 0.1491 0.3011 0.069 Uiso 1 1 calc R . .
H20B H 0.3437 0.1827 0.2722 0.069 Uiso 1 1 calc R . .
C17 C 0.41141(18) 0.26798(13) 0.13669(7) 0.0460(4) Uani 1 1 d . . .
H17 H 0.3299 0.2233 0.1345 0.055 Uiso 1 1 calc R . .
N2 N 0.08244(18) 0.51989(13) 0.08162(7) 0.0629(4) Uani 1 1 d . . .
H2' H 0.1265 0.5223 0.0455 0.076 Uiso 1 1 calc R . .
C14 C 0.29248(19) 0.47340(14) 0.13376(8) 0.0527(4) Uani 1 1 d . . .
H14 H 0.3096 0.5529 0.1303 0.063 Uiso 1 1 calc R . .
C2 C 0.07528(19) 0.17874(17) 0.20832(9) 0.0597(5) Uani 1 1 d . . .
H2 H 0.0791 0.1452 0.2492 0.072 Uiso 1 1 calc R . .
C19 C 0.4671(2) 0.11087(15) 0.20199(9) 0.0589(5) Uani 1 1 d . . .
H19A H 0.3852 0.0807 0.1840 0.071 Uiso 1 1 calc R . .
H19B H 0.5278 0.0506 0.2117 0.071 Uiso 1 1 calc R . .
C9 C -0.0370(2) 0.57013(15) 0.08532(9) 0.0537(4) Uani 1 1 d . . .
C5 C 0.0641(2) 0.27966(17) 0.08879(9) 0.0614(5) Uani 1 1 d . . .
H5 H 0.0593 0.3130 0.0479 0.074 Uiso 1 1 calc R . .
C21 C 0.4938(2) 0.29390(14) 0.24577(9) 0.0545(5) Uani 1 1 d . . .
H21 H 0.5133 0.3417 0.2833 0.065 Uiso 1 1 calc R . .
C18 C 0.53128(19) 0.19331(15) 0.15412(8) 0.0554(5) Uani 1 1 d . . .
C6 C 0.0387(2) 0.1682(2) 0.09445(11) 0.0735(6) Uani 1 1 d . . .
H6 H 0.0162 0.1278 0.0573 0.088 Uiso 1 1 calc R . .
C1 C 0.0460(2) 0.11562(18) 0.15412(11) 0.0680(5) Uani 1 1 d . . .
C22 C 0.61502(18) 0.26628(16) 0.20210(10) 0.0610(5) Uani 1 1 d . . .
C10 C -0.1968(2) 0.66655(18) 0.01458(11) 0.0724(6) Uani 1 1 d . . .
C24 C 0.7246(2) 0.2040(2) 0.23849(12) 0.0819(7) Uani 1 1 d . . .
H24A H 0.7909 0.1793 0.2079 0.123 Uiso 1 1 calc R . .
H24B H 0.6865 0.1414 0.2605 0.123 Uiso 1 1 calc R . .
H24C H 0.7653 0.2521 0.2701 0.123 Uiso 1 1 calc R . .
C23 C 0.6792(3) 0.3676(2) 0.17058(14) 0.0925(8) Uani 1 1 d . . .
H23A H 0.7168 0.4139 0.2040 0.139 Uiso 1 1 calc R . .
H23B H 0.6127 0.4083 0.1468 0.139 Uiso 1 1 calc R . .
H23C H 0.7485 0.3445 0.1411 0.139 Uiso 1 1 calc R . .
C11 C -0.1855(3) 0.6984(3) -0.05689(13) 0.1093(10) Uani 1 1 d . . .
H11A H -0.1157 0.7521 -0.0621 0.164 Uiso 1 1 calc R . .
H11B H -0.2687 0.7292 -0.0715 0.164 Uiso 1 1 calc R . .
H11C H -0.1648 0.6340 -0.0824 0.164 Uiso 1 1 calc R . .
C25 C 0.6020(3) 0.1415(2) 0.09664(11) 0.0947(9) Uani 1 1 d . . .
H25A H 0.5391 0.0998 0.0712 0.142 Uiso 1 1 calc R . .
H25B H 0.6712 0.0932 0.1122 0.142 Uiso 1 1 calc R . .
H25C H 0.6408 0.1983 0.0700 0.142 Uiso 1 1 calc R . .
C12 C -0.2115(4) 0.7675(2) 0.05618(16) 0.1161(10) Uani 1 1 d . . .
H12A H -0.2157 0.7464 0.1014 0.174 Uiso 1 1 calc R . .
H12B H -0.2920 0.8057 0.0444 0.174 Uiso 1 1 calc R . .
H12C H -0.1361 0.8152 0.0494 0.174 Uiso 1 1 calc R . .
C7 C 0.0183(3) -0.0068(2) 0.15993(16) 0.1134(10) Uani 1 1 d . . .
H7A H 0.0562 -0.0342 0.1999 0.170 Uiso 1 1 calc R . .
H7B H 0.0576 -0.0448 0.1234 0.170 Uiso 1 1 calc R . .
H7C H -0.0764 -0.0191 0.1601 0.170 Uiso 1 1 calc R . .
C13 C -0.3063(3) 0.5845(3) 0.02564(17) 0.1246(12) Uani 1 1 d . . .
H13A H -0.2887 0.5190 0.0006 0.187 Uiso 1 1 calc R . .
H13B H -0.3900 0.6158 0.0121 0.187 Uiso 1 1 calc R . .
H13C H -0.3106 0.5661 0.0713 0.187 Uiso 1 1 calc R . .

loop_
_atom_site_aniso_label
_atom_site_aniso_U_11
_atom_site_aniso_U_22
_atom_site_aniso_U_33
_atom_site_aniso_U_23
_atom_site_aniso_U_13
_atom_site_aniso_U_12
O2 0.0667(9) 0.0680(8) 0.0467(6) 0.0152(6) 0.0074(6) 0.0213(7)
C4 0.0389(9) 0.0669(11) 0.0404(9) 0.0029(8) -0.0024(7) 0.0089(8)
N1 0.0582(9) 0.0453(8) 0.0565(8) -0.0026(6) -0.0161(7) 0.0021(7)
O4 0.0639(8) 0.0861(9) 0.0593(8) 0.0135(7) 0.0010(7) 0.0188(7)
C3 0.0441(9) 0.0657(11) 0.0419(9) 0.0023(8) 0.0034(8) 0.0042(9)
C16 0.0430(9) 0.0450(9) 0.0475(9) 0.0025(7) -0.0059(7) -0.0019(8)
O3 0.0609(9) 0.0859(9) 0.0617(7) 0.0253(7) -0.0071(7) 0.0183(7)
O1 0.0833(11) 0.0899(10) 0.0588(8) 0.0325(7) 0.0097(7) 0.0247(8)
C8 0.0561(11) 0.0545(10) 0.0412(8) 0.0042(7) -0.0045(8) 0.0153(8)
C15 0.0507(11) 0.0572(11) 0.0564(11) 0.0163(9) 0.0002(8) 0.0062(9)
C20 0.0495(11) 0.0662(12) 0.0569(10) 0.0202(9) -0.0028(8) 0.0039(9)
C17 0.0477(9) 0.0470(9) 0.0433(8) 0.0070(7) 0.0005(8) 0.0056(7)
N2 0.0621(10) 0.0786(11) 0.0481(8) 0.0157(8) 0.0003(7) 0.0259(9)
C14 0.0600(11) 0.0394(9) 0.0586(10) 0.0062(8) -0.0106(9) 0.0038(8)
C2 0.0435(10) 0.0784(13) 0.0572(11) 0.0151(10) 0.0080(9) -0.0026(10)
C19 0.0616(12) 0.0482(9) 0.0668(12) 0.0112(9) -0.0111(10) 0.0010(9)
C9 0.0572(11) 0.0526(10) 0.0513(10) 0.0088(8) -0.0064(9) 0.0064(9)
C5 0.0615(12) 0.0778(13) 0.0448(9) 0.0037(9) -0.0087(9) -0.0026(10)
C21 0.0535(11) 0.0571(11) 0.0529(10) 0.0019(8) -0.0147(8) 0.0014(9)
C18 0.0567(11) 0.0540(10) 0.0555(10) 0.0103(8) 0.0045(9) 0.0149(9)
C6 0.0716(14) 0.0863(16) 0.0627(12) -0.0131(11) -0.0079(11) -0.0180(12)
C1 0.0567(12) 0.0695(12) 0.0777(14) 0.0031(11) 0.0061(11) -0.0127(10)
C22 0.0452(10) 0.0631(11) 0.0747(12) 0.0233(10) -0.0048(9) -0.0031(9)
C10 0.0578(12) 0.0745(14) 0.0850(14) 0.0325(12) -0.0182(11) 0.0076(11)
C24 0.0475(12) 0.0930(16) 0.1052(17) 0.0318(14) -0.0116(11) 0.0047(11)
C23 0.0613(14) 0.0888(17) 0.127(2) 0.0425(15) -0.0048(14) -0.0176(13)
C11 0.105(2) 0.127(2) 0.0963(17) 0.0543(17) -0.0288(17) 0.0175(19)
C25 0.101(2) 0.1100(19) 0.0734(13) 0.0111(13) 0.0161(14) 0.0540(17)
C12 0.130(3) 0.0821(18) 0.136(2) 0.0212(18) -0.006(2) 0.0356(18)
C7 0.125(3) 0.0841(18) 0.131(2) 0.0039(17) 0.0198(19) -0.0317(18)
C13 0.0768(18) 0.141(3) 0.156(3) 0.061(2) -0.0452(19) -0.0277(19)

loop_
_atom_type_symbol
_atom_type_description
_atom_type_scat_dispersion_real
_atom_type_scat_dispersion_imag
_atom_type_scat_source
C C 0.0033 0.0016 'International Tables Vol C Tables 4.2.6.8 and 6.1.1.4'
H H 0.0000 0.0000 'International Tables Vol C Tables 4.2.6.8 and 6.1.1.4'
N N 0.0061 0.0033 'International Tables Vol C Tables 4.2.6.8 and 6.1.1.4'
O O 0.0106 0.0060 'International Tables Vol C Tables 4.2.6.8 and 6.1.1.4'

loop_
_geom_angle_atom_site_label_1
_geom_angle_atom_site_label_2
_geom_angle_atom_site_label_3
_geom_angle
_geom_angle_site_symmetry_1
_geom_angle_site_symmetry_3
_geom_angle_publ_flag
C15 O2 C17 116.26(13) . . ?
C5 C4 C3 117.30(18) . . ?
C5 C4 C8 122.30(15) . . ?
C3 C4 C8 120.23(15) . . ?
C16 N1 C14 115.19(14) . . ?
C2 C3 C4 121.05(17) . . ?
N1 C16 C21 127.39(15) . . ?
N1 C16 C17 125.37(14) . . ?
C21 C16 C17 106.06(14) . . ?
C9 O3 C10 121.03(16) . . ?
N2 C8 C4 114.60(15) . . ?
N2 C8 C14 107.89(15) . . ?
C4 C8 C14 111.66(14) . . ?
O1 C15 O2 119.11(17) . . ?
O1 C15 C14 121.30(16) . . ?
O2 C15 C14 119.50(14) . . ?
C19 C20 C21 103.51(14) . . ?
O2 C17 C16 110.39(13) . . ?
O2 C17 C18 115.40(13) . . ?
C16 C17 C18 102.05(13) . . ?
C9 N2 C8 121.45(16) . . ?
N1 C14 C15 115.89(15) . . ?
N1 C14 C8 110.79(14) . . ?
C15 C14 C8 112.77(15) . . ?
C3 C2 C1 121.40(18) . . ?
C20 C19 C18 104.23(14) . . ?
O4 C9 N2 124.86(16) . . ?
O4 C9 O3 126.14(18) . . ?
N2 C9 O3 108.99(16) . . ?
C6 C5 C4 121.23(18) . . ?
C16 C21 C20 108.23(15) . . ?
C16 C21 C22 98.93(14) . . ?
C20 C21 C22 102.77(14) . . ?
C25 C18 C19 114.91(18) . . ?
C25 C18 C17 115.40(16) . . ?
C19 C18 C17 101.67(15) . . ?
C25 C18 C22 118.16(19) . . ?
C19 C18 C22 101.05(14) . . ?
C17 C18 C22 103.33(14) . . ?
C1 C6 C5 121.1(2) . . ?
C2 C1 C6 117.84(19) . . ?
C2 C1 C7 121.3(2) . . ?
C6 C1 C7 120.8(2) . . ?
C24 C22 C23 107.48(17) . . ?
C24 C22 C21 113.02(16) . . ?
C23 C22 C21 113.62(17) . . ?
C24 C22 C18 114.33(16) . . ?
C23 C22 C18 114.51(17) . . ?
C21 C22 C18 93.63(14) . . ?
O3 C10 C12 110.2(2) . . ?
O3 C10 C13 109.70(17) . . ?
C12 C10 C13 112.6(3) . . ?
O3 C10 C11 101.80(19) . . ?
C12 C10 C11 110.3(2) . . ?
C13 C10 C11 111.7(2) . . ?

loop_
_geom_bond_atom_site_label_1
_geom_bond_atom_site_label_2
_geom_bond_distance
_geom_bond_site_symmetry_2
_geom_bond_publ_flag
O2 C15 1.338(2) . ?
O2 C17 1.4530(18) . ?
C4 C5 1.381(3) . ?
C4 C3 1.392(2) . ?
C4 C8 1.505(3) . ?
N1 C16 1.263(2) . ?
N1 C14 1.459(2) . ?
O4 C9 1.200(2) . ?
C3 C2 1.371(3) . ?
C16 C21 1.495(2) . ?
C16 C17 1.506(2) . ?
O3 C9 1.346(2) . ?
O3 C10 1.470(2) . ?
O1 C15 1.2021(19) . ?
C8 N2 1.449(2) . ?
C8 C14 1.547(3) . ?
C15 C14 1.514(3) . ?
C20 C19 1.529(3) . ?
C20 C21 1.533(2) . ?
C17 C18 1.544(2) . ?
N2 C9 1.344(3) . ?
C2 C1 1.377(3) . ?
C19 C18 1.538(3) . ?
C5 C6 1.378(3) . ?
C21 C22 1.543(3) . ?
C18 C25 1.508(3) . ?
C18 C22 1.564(3) . ?
C6 C1 1.378(3) . ?
C1 C7 1.513(3) . ?
C22 C24 1.525(3) . ?
C22 C23 1.528(3) . ?
C10 C12 1.496(4) . ?
C10 C13 1.497(4) . ?
C10 C11 1.515(3) . ?

loop_
_cod_related_entry_id
_cod_related_entry_database
_cod_related_entry_code
1 ChemSpider 30658670
